data_2008196
loop_
_publ_author_name
'Lian Ee Khoo'
'Hong Juan Hu'
'Alan Hazell'

_publ_section_title
;
 4-Chloro-2-[2-(dimethylamino)ethylaminomethyl]phenol and
 2-[2-(dimethylamino)ethylaminomethyl]-6-methoxyphenol
;
_journal_issue 2
_journal_name_full 'Acta Crystallographica Section C'
_journal_page_first 245
_journal_page_last 248
_journal_paper_doi 10.1107/S0108270198012050
_journal_volume 55
_journal_year 1999
_chemical_formula_sum 'C11 H17 Cl N2 O'
_chemical_formula_weight 228.73
_chemical_melting_point 336.5(15)
_chemical_name_systematic
;
2-[2-(dimethylamino)ethylaminomethyl]-4-chlorophenol
;
_space_group_IT_number 60
_symmetry_cell_setting orthorhombic
_symmetry_space_group_name_Hall '-P 2n 2ab'
_symmetry_space_group_name_H-M 'P b c n'
_atom_type_scat_source IntTabIV
_cell_angle_alpha 90.0
_cell_angle_beta 90.0
_cell_angle_gamma 90.0
_cell_formula_units_Z 8
_cell_length_a 21.9350(10)
_cell_length_b 11.4354(7)
_cell_length_c 9.9743(6)
_cell_measurement_reflns_used 5045
_cell_measurement_temperature 295
_cell_measurement_theta_max 26.8
_cell_measurement_theta_min 2.9
_cell_volume 2501.9(2)
_computing_cell_refinement 'SAINT (Siemens, 1995)'
_computing_data_collection 'SMART (Siemens, 1995)'
_computing_data_reduction SAINT
_computing_molecular_graphics
;
      ORTEPIII (Burnett & Johnson, 1996) and  KRYSTAL
;
_computing_publication_material KRYSTAL
_computing_structure_refinement 'modified ORFLS (Busing et al., 1962) and KRYSTAL'
_computing_structure_solution 'SIR92 (Altomare et al., 1994) and  KRYSTAL (Hazell, 1995)'
_diffrn_ambient_temperature 295
_diffrn_measurement_device 'Siemens SMART CCD diffractometer'
_diffrn_measurement_method
;
\w rotation scans with narrow frames
;
_diffrn_radiation_monochromator graphite
_diffrn_radiation_source 'x-ray tube'
_diffrn_radiation_type 'Mo K\a'
_diffrn_radiation_wavelength 0.71073
_diffrn_reflns_av_R_equivalents 0.046
_diffrn_reflns_limit_h_max 27
_diffrn_reflns_limit_h_min -24
_diffrn_reflns_limit_k_max 13
_diffrn_reflns_limit_k_min -13
_diffrn_reflns_limit_l_max 11
_diffrn_reflns_limit_l_min -11
_diffrn_reflns_number 14436
_diffrn_reflns_reduction_process 14436
_diffrn_reflns_theta_max 26.8
_diffrn_reflns_theta_min 2.9
_diffrn_standards_decay_% 0
_exptl_absorpt_coefficient_mu 0.283
_exptl_absorpt_correction_T_max 0.951
_exptl_absorpt_correction_T_min 0.822
_exptl_absorpt_correction_type 'multi-scan (SADABS; Siemens, 1995)'
_exptl_crystal_colour white
_exptl_crystal_density_diffrn 1.214
_exptl_crystal_density_meas ?
_exptl_crystal_density_method 'not measured'
_exptl_crystal_description block
_exptl_crystal_F_000 976
_exptl_crystal_size_max 0.52
_exptl_crystal_size_mid 0.21
_exptl_crystal_size_min 0.12
_refine_diff_density_max 0.23(4)
_refine_diff_density_min -0.23(4)
_refine_ls_extinction_method none
_refine_ls_goodness_of_fit_ref 1.295
_refine_ls_hydrogen_treatment constr
_refine_ls_matrix_type full
_refine_ls_number_constraints 0
_refine_ls_number_parameters 144
_refine_ls_number_reflns 1499
_refine_ls_number_restraints 0
_refine_ls_R_factor_obs 0.041
_refine_ls_shift/esd_max 0.0033
_refine_ls_shift/esd_mean 0.0004
_refine_ls_structure_factor_coef F
_refine_ls_weighting_details 'w = 1/{[\s~cs~(F^2^)+1.03F^2^]^1/2^-|F|}^2^'
_refine_ls_weighting_scheme calc
_refine_ls_wR_factor_obs 0.046
_reflns_number_observed 1499
_reflns_number_total 2569
_reflns_observed_criterion I>2\s(I)
_cod_data_source_file sk1230.cif
_cod_data_source_block 1a
_cod_depositor_comments
;
The following automatic conversions were performed:

'_chemical_melting_point' value '335-338K' was changed to '336.5(15)'
- the average value was taken and precision was
estimated.

'_atom_site_thermal_displace_type' tag value 'Uij' was
replaced with 'Uani' value 15 times.

Automatic conversion script
Id: cif_fix_values 1646 2011-03-28 12:23:43Z adriana 

The following automatic conversions were performed:

'_chemical_melting_point' value '335-338K' was changed to '336.5(15)'
- the average value was taken and precision was estimated.

Automatic conversion script
Id: cif_fix_values 1715 2011-07-08 13:25:40Z adriana 

  Adding the _atom_site_type_symbol data item to prevent confusion
  between hydrogen and holmium.

  Andrius Merkys
  2013-10-15

The following automatic conversions were performed:

'_exptl_crystal_density_meas' value 'not measured' was changed to '?'
- the value is perceived as not measured.

Automatic conversion script
Id: cif_fix_values 3008 2015-01-20 13:52:24Z robertas 

The following automatic conversions were performed:

'_refine_ls_weighting_scheme' value '
1/{[\s~cs~(F^2^)+1.03F^2^]^1/2^-|F|}^2^' was changed to 'calc'. New
tag '_refine_ls_weighting_details' was created. The value of the new
tag was set to 'w = 1/{[\s~cs~(F^2^)+1.03F^2^]^1/2^-|F|}^2^'.

Automatic conversion script
Id: cif_fix_values 3143 2015-03-26 13:38:13Z robertas 
;
_cod_database_code 2008196
_cod_database_fobs_code 2008196

loop_
_symmetry_equiv_pos_as_xyz
+x,+y,+z
1/2-x,1/2-y,1/2+z
1/2+x,1/2-y,-z
-x,+y,1/2-z
-x,-y,-z
1/2+x,1/2+y,1/2-z
1/2-x,1/2+y,+z
+x,-y,1/2+z

loop_
_atom_site_aniso_label
_atom_site_aniso_U_11
_atom_site_aniso_U_22
_atom_site_aniso_U_33
_atom_site_aniso_U_12
_atom_site_aniso_U_13
_atom_site_aniso_U_23
Cl 0.1080(6) 0.0416(4) 0.0664(5) -0.0031(4) 0.0002(4) -0.0112(3)
O1 0.0920(10) 0.0390(10) 0.0420(10) 0.0120(10) 0.0140(10) 0.0100(10)
C1 0.0470(10) 0.0400(10) 0.0360(10) 0.0060(10) 0.0040(10) 0.0020(10)
C2 0.066(2) 0.052(2) 0.0310(10) 0.0060(10) 0.0050(10) 0.0040(10)
C3 0.064(2) 0.056(2) 0.0340(10) 0.0040(10) 0.0020(10) -0.0100(10)
C4 0.052(2) 0.0400(10) 0.0430(10) -0.0010(10) -0.0010(10) -0.0070(10)
C5 0.0470(10) 0.0420(10) 0.0370(10) -0.0010(10) 0.0000(10) 0.0040(10)
C6 0.0400(10) 0.0410(10) 0.0310(10) 0.0030(10) 0.0030(10) 0.0000(10)
C7 0.058(2) 0.0430(10) 0.0370(10) 0.0040(10) 0.0120(10) 0.0000(10)
N1 0.073(2) 0.0370(10) 0.0360(10) 0.0020(10) 0.0070(10) -0.0010(10)
C8 0.083(2) 0.049(2) 0.049(2) 0.0000(10) -0.0070(10) 0.0050(10)
C9 0.085(2) 0.061(2) 0.064(2) -0.006(2) -0.020(2) -0.0030(10)
N2 0.072(2) 0.0510(10) 0.070(2) -0.0090(10) -0.0100(10) 0.0060(10)
C10 0.099(3) 0.084(2) 0.081(2) 0.005(2) 0.006(2) 0.007(2)
C11 0.094(3) 0.076(2) 0.133(3) -0.023(2) -0.017(2) 0.014(2)

loop_
_atom_site_type_symbol
_atom_site_label
_atom_site_fract_x
_atom_site_fract_y
_atom_site_fract_z
_atom_site_U_iso_or_equiv
_atom_site_thermal_displace_type
Cl Cl 0.92040(4) 0.55243(5) 1.16671(7) 0.0720(5) Uani
O O1 0.92920(10) 0.04020(10) 1.1492(2) 0.0580(10) Uani
C C1 0.92690(10) 0.1580(2) 1.1587(2) 0.0410(10) Uani
C C2 0.91510(10) 0.2168(2) 1.2776(2) 0.050(2) Uani
C C3 0.91330(10) 0.3374(2) 1.2806(2) 0.051(2) Uani
C C4 0.92330(10) 0.3994(2) 1.1647(2) 0.0450(10) Uani
C C5 0.93560(10) 0.3424(2) 1.0459(2) 0.0420(10) Uani
C C6 0.93810(10) 0.2214(2) 1.0413(2) 0.0370(10) Uani
C C7 0.95150(10) 0.1563(2) 0.9135(2) 0.0460(10) Uani
N N1 0.89950(10) 0.0892(2) 0.8605(2) 0.0490(10) Uani
C C8 0.85010(10) 0.1637(2) 0.8096(2) 0.060(2) Uani
C C9 0.79150(10) 0.0951(2) 0.8021(3) 0.070(2) Uani
N N2 0.77240(10) 0.0515(2) 0.9324(3) 0.064(2) Uani
C C10 0.74970(10) 0.1441(3) 1.0171(3) 0.088(2) Uani
C C11 0.7269(2) -0.0402(3) 0.9182(4) 0.101(3) Uani
H HN1 0.8850(10) 0.053(2) 0.923(2) 0.044(8) Uiso
H HO1 0.9190(10) 0.006(3) 1.228(3) 0.083(10) Uiso
H H2 0.9083 0.1737 1.3576 0.060 Uiso
H H3 0.9053 0.3772 1.3623 0.061 Uiso
H H5 0.9425 0.3865 0.9666 0.050 Uiso
H H7a 0.9636 0.2115 0.8475 0.056 Uiso
H H7b 0.9840 0.1035 0.9302 0.056 Uiso
H H8a 0.8448 0.2285 0.8680 0.072 Uiso
H H8b 0.8605 0.1911 0.7226 0.072 Uiso
H H9a 0.7604 0.1445 0.7676 0.084 Uiso
H H9b 0.7972 0.0306 0.7435 0.084 Uiso
H H10a 0.7372 0.1155 1.1023 0.106 Uiso
H H10b 0.7810 0.2004 1.0295 0.106 Uiso
H H10c 0.7157 0.1798 0.9744 0.106 Uiso
H H11a 0.7144 -0.0687 1.0034 0.122 Uiso
H H11b 0.6924 -0.0095 0.8725 0.122 Uiso
H H11c 0.7437 -0.1028 0.8677 0.122 Uiso

loop_
_geom_angle_atom_site_label_1
_geom_angle_atom_site_label_2
_geom_angle_atom_site_label_3
_geom_angle_site_symmetry_3
_geom_angle
_geom_angle_publ_flag
O1 C1 C2 . 123.4(2) yes
O1 C1 C6 . 116.8(2) yes
C2 C1 C6 . 119.8(2) no
C1 C2 C3 . 120.5(2) no
C2 C3 C4 . 119.6(2) no
C3 C4 C5 . 120.7(2) no
Cl C4 C3 . 120.0(2) yes
Cl C4 C5 . 119.3(2) yes
C4 C5 C6 . 120.5(2) no
C1 C6 C5 . 118.9(2) no
C5 C6 C7 . 122.0(2) no
C1 C6 C7 . 119.1(2) yes
C6 C7 N1 . 114.2(2) yes
C7 N1 C8 . 113.1(2) yes
N1 C8 C9 . 110.1(2) yes
C8 C9 N2 . 112.3(2) no
C9 N2 C10 . 111.8(2) no
C10 N2 C11 . 110.3(3) no
C9 N2 C11 . 111.0(3) no
C1 O1 HO1 . 111(2) no
C3 C2 H2 . 119.7 no
C1 C2 H2 . 119.7 no
C4 C3 H3 . 120.2 no
C2 C3 H3 . 120.2 no
C4 C5 H5 . 119.7 no
C6 C5 H5 . 119.7 no
H7a C7 H7b . 109.5 no
N1 C7 H7a . 108.3 no
C6 C7 H7a . 108.3 no
N1 C7 H7b . 108.3 no
C6 C7 H7b . 108.3 no
C8 N1 HN1 . 106(2) no
C7 N1 HN1 . 107(2) no
HN1 N1 HO1 8_554 111(2) no
C8 N1 HO1 8_554 106.3 no
C7 N1 HO1 8_554 113.6 no
H8a C8 H8b . 109.5 no
N1 C8 H8a . 109.3 no
C9 C8 H8a . 109.3 no
N1 C8 H8b . 109.3 no
C9 C8 H8b . 109.3 no
H9a C9 H9b . 109.5 no
N2 C9 H9a . 108.8 no
C8 C9 H9a . 108.8 no
N2 C9 H9b . 108.8 no
C8 C9 H9b . 108.8 no
H10a C10 H10b . 108.9 no
H10a C10 H10c . 108.9 no
N2 C10 H10a . 111.8 no
H10b C10 H10c . 109.5 no
N2 C10 H10b . 108.9 no
N2 C10 H10c . 108.9 no
H11a C11 H11b . 109.1 no
H11a C11 H11c . 109.1 no
N2 C11 H11a . 111.0 no
H11b C11 H11c . 109.5 no
N2 C11 H11b . 109.1 no
N2 C11 H11c . 109.1 no
O1 HO1 N1 8_555 167(3) no

loop_
_geom_bond_atom_site_label_1
_geom_bond_atom_site_label_2
_geom_bond_site_symmetry_1
_geom_bond_site_symmetry_2
_geom_bond_distance
_geom_bond_publ_flag
Cl C4 . . 1.751(2) yes
O1 C1 . . 1.352(3) yes
C1 C2 . . 1.387(3) no
C1 C6 . . 1.399(3) no
C2 C3 . . 1.379(3) no
C3 C4 . . 1.374(3) no
C4 C5 . . 1.379(3) no
C5 C6 . . 1.385(3) no
C6 C7 . . 1.505(3) yes
C7 N1 . . 1.472(3) yes
N1 C8 . . 1.469(3) yes
C8 C9 . . 1.509(4) no
C9 N2 . . 1.454(4) no
N2 C10 . . 1.443(4) no
N2 C11 . . 1.456(4) no
O1 HO1 . . 0.90(3) no
C2 H2 . . 0.950 no
C3 H3 . . 0.950 no
C5 H5 . . 0.950 no
C7 H7a . . 0.950 no
C7 H7b . . 0.950 no
N1 HN1 . . 0.81(2) no
N1 HO1 . 8_554 1.77(3) no
C8 H8a . . 0.950 no
C8 H8b . . 0.950 no
C9 H9a . . 0.950 no
C9 H9b . . 0.950 no
C10 H10a . . 0.950 no
C10 H10b . . 0.950 no
C10 H10c . . 0.950 no
C11 H11a . . 0.950 no
C11 H11b . . 0.950 no
C11 H11c . . 0.950 no

loop_
_geom_contact_atom_site_label_1
_geom_contact_atom_site_label_2
_geom_contact_distance
_geom_contact_publ_flag
O1 N1 3.005(3) no

loop_
_geom_torsion_atom_site_label_1
_geom_torsion_atom_site_label_2
_geom_torsion_atom_site_label_3
_geom_torsion_atom_site_label_4
_geom_torsion
_geom_torsion_publ_flag
C1 C6 C7 N1 67.5(3) no
